data_7237719
loop_
_publ_author_name
'Yu, Changjiang'
'Hao, Erhong'
'Fang, Xingbao'
'Wu, Qinghua'
'Wang, Long'
'Li, Jiahua'
'Xu, Linli'
'Jiao, Lijuan'
'Wong, Wai-Yeung'

_publ_section_title
;
 AIE-active difluoroboronated acylhydrozone dyes (BOAHY) emitting across
 the entire visible region and their photo-switching properties
;
_journal_issue 11
_journal_name_full 'Journal of Materials Chemistry C'
_journal_page_first 3269
_journal_paper_doi 10.1039/C9TC00316A
_journal_volume 7
_journal_year 2019
_chemical_formula_sum 'C16 H13 B F2 N2 O'
_chemical_formula_weight 298.09
_chemical_name_systematic 2f
_space_group_IT_number 14
_space_group_name_Hall '-P 2ybc'
_space_group_name_H-M_alt 'P 1 21/c 1'
_symmetry_cell_setting monoclinic
_symmetry_space_group_name_H-M 'P 1 21/c 1'
_atom_sites_solution_hydrogens geom
_atom_sites_solution_primary direct
_atom_sites_solution_secondary difmap
_audit_creation_method SHELXL-97
_audit_update_record
;
2018-10-17 deposited with the CCDC.
2019-02-06 downloaded from the CCDC.
;
_cell_angle_alpha 90.00
_cell_angle_beta 100.333(8)
_cell_angle_gamma 90.00
_cell_formula_units_Z 8
_cell_length_a 14.090(4)
_cell_length_b 9.997(3)
_cell_length_c 20.654(6)
_cell_measurement_reflns_used 9409
_cell_measurement_temperature 293(2)
_cell_measurement_theta_max 27.5811
_cell_measurement_theta_min 3.0455
_cell_volume 2862.1(14)
_computing_structure_refinement 'SHELXL-97 (Sheldrick, 1997)'
_computing_structure_solution 'SHELXS-97 (Sheldrick, 1990)'
_diffrn_ambient_temperature 293(2)
_diffrn_measured_fraction_theta_full 0.994
_diffrn_measured_fraction_theta_max 0.994
_diffrn_measurement_device_type bruker-CCD
_diffrn_radiation_monochromator graphite
_diffrn_radiation_source 'fine-focus sealed tube'
_diffrn_radiation_type MoK\a
_diffrn_radiation_wavelength 0.71073
_diffrn_reflns_av_R_equivalents 0.1073
_diffrn_reflns_av_sigmaI/netI 0.0610
_diffrn_reflns_limit_h_max 16
_diffrn_reflns_limit_h_min -16
_diffrn_reflns_limit_k_max 11
_diffrn_reflns_limit_k_min -11
_diffrn_reflns_limit_l_max 24
_diffrn_reflns_limit_l_min -24
_diffrn_reflns_number 42275
_diffrn_reflns_theta_full 25.01
_diffrn_reflns_theta_max 25.01
_diffrn_reflns_theta_min 3.05
_exptl_absorpt_coefficient_mu 0.104
_exptl_absorpt_correction_T_max 0.9804
_exptl_absorpt_correction_T_min 0.9784
_exptl_absorpt_correction_type multi-scan
_exptl_absorpt_process_details sadabs
_exptl_crystal_colour yellow
_exptl_crystal_density_diffrn 1.384
_exptl_crystal_density_method 'not measured'
_exptl_crystal_description block
_exptl_crystal_F_000 1232
_exptl_crystal_size_max 0.21
_exptl_crystal_size_mid 0.20
_exptl_crystal_size_min 0.19
_refine_diff_density_max 0.544
_refine_diff_density_min -0.603
_refine_diff_density_rms 0.127
_refine_ls_extinction_coef 0.0098(14)
_refine_ls_extinction_expression Fc^*^=kFc[1+0.001xFc^2^\l^3^/sin(2\q)]^-1/4^
_refine_ls_extinction_method SHELXL
_refine_ls_goodness_of_fit_ref 1.085
_refine_ls_hydrogen_treatment mixed
_refine_ls_matrix_type full
_refine_ls_number_parameters 398
_refine_ls_number_reflns 5020
_refine_ls_number_restraints 0
_refine_ls_restrained_S_all 1.085
_refine_ls_R_factor_all 0.2120
_refine_ls_R_factor_gt 0.1725
_refine_ls_shift/su_max 0.000
_refine_ls_shift/su_mean 0.000
_refine_ls_structure_factor_coef Fsqd
_refine_ls_weighting_details 'calc w=1/[\s^2^(Fo^2^)+(0.0190P)^2^+52.6910P] where P=(Fo^2^+2Fc^2^)/3'
_refine_ls_weighting_scheme calc
_refine_ls_wR_factor_gt 0.3726
_refine_ls_wR_factor_ref 0.3908
_reflns_number_gt 3292
_reflns_number_total 5020
_reflns_threshold_expression >2sigma(I)
_cod_data_source_file c9tc00316a2.cif
_cod_data_source_block 1
_cod_original_sg_symbol_H-M P21/c
_cod_database_code 7237719

loop_
_symmetry_equiv_pos_as_xyz
'x, y, z'
'-x, y+1/2, -z+1/2'
'-x, -y, -z'
'x, -y-1/2, z-1/2'

loop_
_atom_site_label
_atom_site_type_symbol
_atom_site_fract_x
_atom_site_fract_y
_atom_site_fract_z
_atom_site_U_iso_or_equiv
_atom_site_adp_type
_atom_site_occupancy
_atom_site_symmetry_multiplicity
_atom_site_calc_flag
_atom_site_refinement_flags
F1 F 0.7176(5) 0.6081(8) 0.0250(4) 0.076(2) Uani 1 1 d .
F2 F 0.7109(6) 0.7662(7) 0.1028(4) 0.075(2) Uani 1 1 d .
O1 O 0.6866(5) 0.5390(8) 0.1285(4) 0.056(2) Uani 1 1 d .
N1 N 0.5238(6) 0.5478(9) 0.0992(4) 0.047(2) Uani 1 1 d .
N2 N 0.5607(6) 0.6445(9) 0.0592(4) 0.046(2) Uani 1 1 d .
C1 C 0.6735(10) 0.3416(13) 0.2230(6) 0.063(3) Uani 1 1 d .
H1 H 0.7337 0.3732 0.2178 0.076 Uiso 1 1 calc R
C2 C 0.6702(11) 0.2459(14) 0.2703(7) 0.070(4) Uani 1 1 d .
H2 H 0.7263 0.2144 0.2967 0.084 Uiso 1 1 calc R
C3 C 0.5801(12) 0.1982(13) 0.2773(6) 0.071(4) Uani 1 1 d .
H3 H 0.5760 0.1352 0.3098 0.086 Uiso 1 1 calc R
C4 C 0.4953(12) 0.2421(13) 0.2368(7) 0.071(4) Uani 1 1 d .
H4 H 0.4358 0.2063 0.2412 0.086 Uiso 1 1 calc R
C5 C 0.5016(9) 0.3423(11) 0.1890(6) 0.055(3) Uani 1 1 d .
H5 H 0.4466 0.3746 0.1619 0.066 Uiso 1 1 calc R
C6 C 0.5961(8) 0.3922(10) 0.1840(5) 0.044(2) Uani 1 1 d .
C7 C 0.6013(8) 0.4960(10) 0.1358(5) 0.046(3) Uani 1 1 d .
C8 C 0.4961(8) 0.7133(11) 0.0197(5) 0.046(3) Uani 1 1 d .
C9 C 0.3929(9) 0.6960(13) 0.0184(6) 0.060(3) Uani 1 1 d .
H9A H 0.3771 0.7191 0.0608 0.072 Uiso 1 1 calc R
H9B H 0.3745 0.6037 0.0087 0.072 Uiso 1 1 calc R
C10 C 0.3396(8) 0.7882(12) -0.0351(6) 0.057(3) Uani 1 1 d .
H10A H 0.3006 0.7373 -0.0701 0.068 Uiso 1 1 calc R
H10B H 0.2985 0.8507 -0.0171 0.068 Uiso 1 1 calc R
C11 C 0.4210(8) 0.8600(11) -0.0594(5) 0.050(3) Uani 1 1 d .
C12 C 0.4181(10) 0.9551(12) -0.1088(6) 0.064(3) Uani 1 1 d .
H12 H 0.3594 0.9878 -0.1309 0.077 Uiso 1 1 calc R
C13 C 0.5050(11) 1.0012(13) -0.1248(6) 0.068(4) Uani 1 1 d .
H13 H 0.5039 1.0628 -0.1587 0.082 Uiso 1 1 calc R
C14 C 0.5915(10) 0.9559(12) -0.0910(6) 0.062(3) Uani 1 1 d .
H14 H 0.6481 0.9902 -0.1017 0.074 Uiso 1 1 calc R
C15 C 0.5980(9) 0.8662(12) -0.0440(6) 0.054(3) Uani 1 1 d .
H15 H 0.6583 0.8388 -0.0220 0.065 Uiso 1 1 calc R
C16 C 0.5127(9) 0.8109(11) -0.0268(5) 0.049(3) Uani 1 1 d .
B1 B 0.6762(10) 0.6453(13) 0.0767(7) 0.051(3) Uani 1 1 d .
F3 F -0.0011(7) 0.7912(9) 0.5862(4) 0.099(3) Uani 1 1 d .
F4 F 0.1582(8) 0.8438(7) 0.5992(4) 0.096(3) Uani 1 1 d .
O2 O 0.1124(6) 0.6280(8) 0.6265(4) 0.060(2) Uani 1 1 d .
N3 N 0.1224(7) 0.5409(9) 0.5271(4) 0.048(2) Uani 1 1 d .
N4 N 0.0971(7) 0.6795(9) 0.5172(4) 0.049(2) Uani 1 1 d .
C17 C 0.1734(10) 0.3843(13) 0.6894(6) 0.065(3) Uani 1 1 d .
H17 H 0.1620 0.4560 0.7157 0.078 Uiso 1 1 calc R
C18 C 0.2083(10) 0.2660(15) 0.7193(7) 0.067(4) Uani 1 1 d .
H18 H 0.2226 0.2619 0.7650 0.081 Uiso 1 1 calc R
C19 C 0.2219(11) 0.1572(14) 0.6843(8) 0.079(4) Uani 1 1 d .
H19 H 0.2417 0.0772 0.7055 0.095 Uiso 1 1 calc R
C20 C 0.2057(9) 0.1650(12) 0.6143(7) 0.065(4) Uani 1 1 d .
H20 H 0.2165 0.0902 0.5899 0.077 Uiso 1 1 calc R
C21 C 0.1734(9) 0.2853(11) 0.5818(6) 0.056(3) Uani 1 1 d .
H21 H 0.1644 0.2911 0.5362 0.068 Uiso 1 1 calc R
C22 C 0.1546(8) 0.3995(10) 0.6209(5) 0.044(3) Uani 1 1 d .
C23 C 0.1296(8) 0.5229(11) 0.5894(6) 0.050(3) Uani 1 1 d .
C24 C 0.0856(7) 0.7289(11) 0.4585(5) 0.043(2) Uani 1 1 d .
C25 C 0.0911(7) 0.6685(10) 0.3964(5) 0.041(2) Uani 1 1 d .
C26 C 0.1083(8) 0.5361(12) 0.3809(6) 0.055(3) Uani 1 1 d .
H26 H 0.1202 0.4712 0.4136 0.066 Uiso 1 1 calc R
C27 C 0.1073(10) 0.5032(15) 0.3151(7) 0.073(4) Uani 1 1 d .
H27 H 0.1170 0.4155 0.3028 0.088 Uiso 1 1 calc R
C28 C 0.0910(12) 0.6076(19) 0.2670(7) 0.090(5) Uani 1 1 d .
H28 H 0.0936 0.5879 0.2234 0.108 Uiso 1 1 calc R
C29 C 0.0719(10) 0.7335(15) 0.2834(6) 0.065(3) Uani 1 1 d .
H29 H 0.0566 0.7982 0.2509 0.078 Uiso 1 1 calc R
C30 C 0.0751(8) 0.7659(13) 0.3476(6) 0.053(3) Uani 1 1 d .
C31 C 0.0629(10) 0.9057(14) 0.3760(7) 0.072(4) Uani 1 1 d .
H31A H 0.1145 0.9651 0.3689 0.087 Uiso 1 1 calc R
H31B H 0.0015 0.9449 0.3564 0.087 Uiso 1 1 calc R
C32 C 0.0674(10) 0.8782(12) 0.4489(6) 0.062(3) Uani 1 1 d .
H32A H 0.0071 0.9030 0.4621 0.074 Uiso 1 1 calc R
H32B H 0.1192 0.9290 0.4750 0.074 Uiso 1 1 calc R
B2 B 0.0855(14) 0.7443(15) 0.5849(7) 0.069(4) Uani 1 1 d .

loop_
_atom_site_aniso_label
_atom_site_aniso_U_11
_atom_site_aniso_U_22
_atom_site_aniso_U_33
_atom_site_aniso_U_23
_atom_site_aniso_U_13
_atom_site_aniso_U_12
F1 0.071(5) 0.075(5) 0.091(5) 0.009(4) 0.039(4) 0.019(4)
F2 0.079(5) 0.056(4) 0.084(5) 0.008(4) 0.000(4) -0.010(4)
O1 0.050(5) 0.052(5) 0.067(5) 0.013(4) 0.011(4) 0.005(4)
N1 0.049(5) 0.045(5) 0.051(5) 0.006(4) 0.016(4) 0.006(4)
N2 0.044(5) 0.044(5) 0.049(5) -0.005(4) 0.008(4) 0.003(4)
C1 0.062(8) 0.057(8) 0.070(8) 0.020(7) 0.007(6) -0.004(6)
C2 0.079(10) 0.059(8) 0.071(8) 0.014(7) 0.008(7) -0.008(7)
C3 0.117(13) 0.054(8) 0.046(7) -0.007(6) 0.023(8) 0.006(8)
C4 0.109(11) 0.045(7) 0.071(9) -0.003(6) 0.045(8) -0.005(7)
C5 0.067(8) 0.049(7) 0.054(7) -0.013(6) 0.024(6) 0.010(6)
C6 0.054(6) 0.037(5) 0.046(6) -0.004(5) 0.019(5) -0.004(5)
C7 0.057(7) 0.034(5) 0.047(6) -0.004(5) 0.015(5) -0.006(5)
C8 0.053(7) 0.042(6) 0.045(6) -0.010(5) 0.011(5) 0.001(5)
C9 0.063(8) 0.057(7) 0.058(7) -0.006(6) 0.002(6) -0.009(6)
C10 0.049(7) 0.048(7) 0.075(8) -0.014(6) 0.015(6) 0.011(5)
C11 0.063(7) 0.046(6) 0.046(6) -0.009(5) 0.021(5) 0.009(6)
C12 0.076(9) 0.051(7) 0.060(7) -0.002(6) -0.002(6) 0.025(7)
C13 0.101(11) 0.054(8) 0.052(7) 0.009(6) 0.023(7) 0.004(8)
C14 0.073(9) 0.055(7) 0.064(8) 0.013(6) 0.032(7) 0.006(7)
C15 0.052(7) 0.053(7) 0.061(7) 0.001(6) 0.020(6) 0.007(6)
C16 0.064(7) 0.040(6) 0.044(6) -0.009(5) 0.010(5) 0.012(5)
B1 0.058(8) 0.040(7) 0.061(8) 0.003(6) 0.020(7) 0.002(6)
F3 0.110(7) 0.100(7) 0.096(6) -0.006(5) 0.043(5) 0.050(6)
F4 0.168(9) 0.051(4) 0.061(5) -0.010(4) -0.002(5) -0.034(5)
O2 0.088(6) 0.042(4) 0.055(5) -0.009(4) 0.026(4) -0.008(4)
N3 0.057(6) 0.038(5) 0.052(6) -0.001(4) 0.021(4) 0.001(4)
N4 0.059(6) 0.039(5) 0.052(5) -0.013(4) 0.019(4) 0.006(4)
C17 0.082(9) 0.053(7) 0.064(8) -0.014(6) 0.024(7) -0.016(7)
C18 0.074(9) 0.073(9) 0.060(8) 0.009(7) 0.026(7) -0.015(7)
C19 0.091(11) 0.049(8) 0.099(11) 0.021(8) 0.024(9) -0.007(7)
C20 0.074(9) 0.036(6) 0.094(10) 0.006(6) 0.044(8) -0.007(6)
C21 0.061(8) 0.046(7) 0.066(8) -0.003(6) 0.024(6) -0.011(6)
C22 0.047(6) 0.032(5) 0.058(7) 0.000(5) 0.023(5) -0.009(5)
C23 0.043(6) 0.048(7) 0.060(7) -0.005(6) 0.011(5) -0.011(5)
C24 0.032(5) 0.050(6) 0.051(6) 0.000(5) 0.017(5) -0.001(5)
C25 0.032(5) 0.042(6) 0.052(6) -0.008(5) 0.011(4) -0.006(4)
C26 0.053(7) 0.053(7) 0.062(7) -0.016(6) 0.018(6) 0.005(6)
C27 0.088(10) 0.067(9) 0.073(9) -0.032(8) 0.035(8) -0.006(8)
C28 0.110(12) 0.124(14) 0.043(7) -0.012(9) 0.034(8) -0.027(11)
C29 0.074(9) 0.071(9) 0.055(7) -0.001(7) 0.020(6) -0.004(7)
C30 0.037(6) 0.066(8) 0.056(7) -0.006(6) 0.003(5) -0.009(5)
C31 0.060(8) 0.063(8) 0.090(10) 0.009(8) 0.004(7) 0.014(7)
C32 0.075(8) 0.044(7) 0.065(8) -0.005(6) 0.008(6) 0.011(6)
B2 0.112(14) 0.044(8) 0.054(8) -0.011(7) 0.019(8) 0.010(9)

loop_
_atom_type_symbol
_atom_type_description
_atom_type_scat_dispersion_real
_atom_type_scat_dispersion_imag
_atom_type_scat_source
C C 0.0033 0.0016 'International Tables Vol C Tables 4.2.6.8 and 6.1.1.4'
H H 0.0000 0.0000 'International Tables Vol C Tables 4.2.6.8 and 6.1.1.4'
B B 0.0013 0.0007 'International Tables Vol C Tables 4.2.6.8 and 6.1.1.4'
F F 0.0171 0.0103 'International Tables Vol C Tables 4.2.6.8 and 6.1.1.4'
N N 0.0061 0.0033 'International Tables Vol C Tables 4.2.6.8 and 6.1.1.4'
O O 0.0106 0.0060 'International Tables Vol C Tables 4.2.6.8 and 6.1.1.4'

loop_
_geom_angle_atom_site_label_1
_geom_angle_atom_site_label_2
_geom_angle_atom_site_label_3
_geom_angle
C7 O1 B1 110.0(9)
C7 N1 N2 104.4(8)
C8 N2 N1 115.7(9)
C8 N2 B1 134.8(10)
N1 N2 B1 109.4(8)
C6 C1 C2 124.4(13)
C6 C1 H1 117.8
C2 C1 H1 117.8
C1 C2 C3 117.5(13)
C1 C2 H2 121.3
C3 C2 H2 121.3
C2 C3 C4 121.9(13)
C2 C3 H3 119.1
C4 C3 H3 119.1
C3 C4 C5 118.9(14)
C3 C4 H4 120.6
C5 C4 H4 120.6
C4 C5 C6 117.9(12)
C4 C5 H5 121.0
C6 C5 H5 121.0
C1 C6 C5 119.3(11)
C1 C6 C7 123.4(11)
C5 C6 C7 117.3(10)
O1 C7 N1 119.1(9)
O1 C7 C6 118.3(10)
N1 C7 C6 122.6(10)
N2 C8 C16 127.3(10)
N2 C8 C9 121.9(10)
C16 C8 C9 110.8(10)
C8 C9 C10 107.5(10)
C8 C9 H9A 110.2
C10 C9 H9A 110.2
C8 C9 H9B 110.2
C10 C9 H9B 110.2
H9A C9 H9B 108.5
C11 C10 C9 102.8(9)
C11 C10 H10A 111.2
C9 C10 H10A 111.2
C11 C10 H10B 111.2
C9 C10 H10B 111.2
H10A C10 H10B 109.1
C12 C11 C16 119.0(11)
C12 C11 C10 130.1(11)
C16 C11 C10 110.8(10)
C11 C12 C13 119.1(12)
C11 C12 H12 120.5
C13 C12 H12 120.5
C14 C13 C12 120.4(12)
C14 C13 H13 119.8
C12 C13 H13 119.8
C15 C14 C13 122.8(12)
C15 C14 H14 118.6
C13 C14 H14 118.6
C14 C15 C16 120.0(12)
C14 C15 H15 120.0
C16 C15 H15 120.0
C8 C16 C15 133.3(10)
C8 C16 C11 108.0(10)
C15 C16 C11 118.6(10)
F1 B1 F2 112.1(10)
F1 B1 O1 111.5(10)
F2 B1 O1 111.2(10)
F1 B1 N2 112.5(10)
F2 B1 N2 111.6(10)
O1 B1 N2 97.0(9)
C23 O2 B2 110.0(9)
C23 N3 N4 104.6(9)
C24 N4 N3 119.3(9)
C24 N4 B2 131.3(10)
N3 N4 B2 109.4(9)
C18 C17 C22 122.1(12)
C18 C17 H17 118.9
C22 C17 H17 118.9
C19 C18 C17 121.8(13)
C19 C18 H18 119.1
C17 C18 H18 119.1
C18 C19 C20 119.4(13)
C18 C19 H19 120.3
C20 C19 H19 120.3
C21 C20 C19 120.6(12)
C21 C20 H20 119.7
C19 C20 H20 119.7
C20 C21 C22 118.7(11)
C20 C21 H21 120.6
C22 C21 H21 120.6
C17 C22 C23 123.2(10)
C17 C22 C21 117.2(11)
C23 C22 C21 119.2(10)
N3 C23 O2 118.0(10)
N3 C23 C22 123.6(11)
O2 C23 C22 118.4(10)
N4 C24 C25 131.3(10)
N4 C24 C32 119.3(10)
C25 C24 C32 109.3(10)
C30 C25 C26 120.7(10)
C30 C25 C24 109.0(10)
C26 C25 C24 130.3(11)
C25 C26 C27 118.4(12)
C25 C26 H26 120.8
C27 C26 H26 120.8
C26 C27 C28 118.4(13)
C26 C27 H27 120.8
C28 C27 H27 120.8
C29 C28 C27 121.6(12)
C29 C28 H28 119.2
C27 C28 H28 119.2
C28 C29 C30 119.8(13)
C28 C29 H29 120.1
C30 C29 H29 120.1
C29 C30 C25 120.9(12)
C29 C30 C31 127.1(12)
C25 C30 C31 112.0(10)
C32 C31 C30 103.0(10)
C32 C31 H31A 111.2
C30 C31 H31A 111.2
C32 C31 H31B 111.2
C30 C31 H31B 111.2
H31A C31 H31B 109.1
C31 C32 C24 106.5(10)
C31 C32 H32A 110.4
C24 C32 H32A 110.4
C31 C32 H32B 110.4
C24 C32 H32B 110.4
H32A C32 H32B 108.6
F3 B2 F4 112.6(12)
F3 B2 O2 114.8(14)
F4 B2 O2 109.7(13)
F3 B2 N4 114.1(13)
F4 B2 N4 106.6(12)
O2 B2 N4 97.9(10)

loop_
_geom_bond_atom_site_label_1
_geom_bond_atom_site_label_2
_geom_bond_distance
F1 B1 1.359(15)
F2 B1 1.376(15)
O1 C7 1.311(13)
O1 B1 1.496(15)
N1 C7 1.317(14)
N1 N2 1.427(12)
N2 C8 1.304(13)
N2 B1 1.603(16)
C1 C6 1.333(16)
C1 C2 1.374(17)
C1 H1 0.9300
C2 C3 1.387(19)
C2 H2 0.9300
C3 C4 1.40(2)
C3 H3 0.9300
C4 C5 1.420(17)
C4 H4 0.9300
C5 C6 1.443(16)
C5 H5 0.9300
C6 C7 1.449(14)
C8 C16 1.416(15)
C8 C9 1.460(16)
C9 C10 1.529(16)
C9 H9A 0.9700
C9 H9B 0.9700
C10 C11 1.514(16)
C10 H10A 0.9700
C10 H10B 0.9700
C11 C12 1.390(16)
C11 C16 1.433(16)
C12 C13 1.402(19)
C12 H12 0.9300
C13 C14 1.369(18)
C13 H13 0.9300
C14 C15 1.312(16)
C14 H14 0.9300
C15 C16 1.425(16)
C15 H15 0.9300
F3 B2 1.312(19)
F4 B2 1.420(19)
O2 C23 1.347(13)
O2 B2 1.454(17)
N3 C23 1.285(14)
N3 N4 1.436(12)
N4 C24 1.291(13)
N4 B2 1.577(16)
C17 C18 1.383(19)
C17 C22 1.400(16)
C17 H17 0.9300
C18 C19 1.339(19)
C18 H18 0.9300
C19 C20 1.425(19)
C19 H19 0.9300
C20 C21 1.412(17)
C20 H20 0.9300
C21 C22 1.450(15)
C21 H21 0.9300
C22 C23 1.410(15)
C24 C25 1.433(14)
C24 C32 1.521(15)
C25 C30 1.391(16)
C25 C26 1.393(15)
C26 C27 1.397(16)
C26 H26 0.9300
C27 C28 1.43(2)
C27 H27 0.9300
C28 C29 1.34(2)
C28 H28 0.9300
C29 C30 1.358(16)
C29 H29 0.9300
C30 C31 1.537(18)
C31 C32 1.520(18)
C31 H31A 0.9700
C31 H31B 0.9700
C32 H32A 0.9700
C32 H32B 0.9700

loop_
_geom_torsion_atom_site_label_1
_geom_torsion_atom_site_label_2
_geom_torsion_atom_site_label_3
_geom_torsion_atom_site_label_4
_geom_torsion
C7 N1 N2 C8 -177.8(9)
C7 N1 N2 B1 0.1(11)
C6 C1 C2 C3 1(2)
C1 C2 C3 C4 2(2)
C2 C3 C4 C5 -2.6(19)
C3 C4 C5 C6 1.0(16)
C2 C1 C6 C5 -2.2(19)
C2 C1 C6 C7 178.0(12)
C4 C5 C6 C1 1.2(16)
C4 C5 C6 C7 -178.9(10)
B1 O1 C7 N1 0.4(13)
B1 O1 C7 C6 180.0(9)
N2 N1 C7 O1 -0.3(12)
N2 N1 C7 C6 -179.9(9)
C1 C6 C7 O1 2.6(16)
C5 C6 C7 O1 -177.2(9)
C1 C6 C7 N1 -177.8(11)
C5 C6 C7 N1 2.4(15)
N1 N2 C8 C16 -177.3(9)
B1 N2 C8 C16 5.5(19)
N1 N2 C8 C9 2.4(14)
B1 N2 C8 C9 -174.8(11)
N2 C8 C9 C10 -178.0(10)
C16 C8 C9 C10 1.8(12)
C8 C9 C10 C11 -2.7(12)
C9 C10 C11 C12 178.8(11)
C9 C10 C11 C16 2.9(12)
C16 C11 C12 C13 -0.6(17)
C10 C11 C12 C13 -176.2(11)
C11 C12 C13 C14 -1.9(19)
C12 C13 C14 C15 2(2)
C13 C14 C15 C16 0.5(19)
N2 C8 C16 C15 -1.8(19)
C9 C8 C16 C15 178.5(12)
N2 C8 C16 C11 179.8(10)
C9 C8 C16 C11 0.1(12)
C14 C15 C16 C8 178.8(11)
C14 C15 C16 C11 -3.0(16)
C12 C11 C16 C8 -178.4(10)
C10 C11 C16 C8 -2.0(12)
C12 C11 C16 C15 3.0(15)
C10 C11 C16 C15 179.4(10)
C7 O1 B1 F1 -117.8(11)
C7 O1 B1 F2 116.2(11)
C7 O1 B1 N2 -0.2(11)
C8 N2 B1 F1 -65.8(16)
N1 N2 B1 F1 116.9(10)
C8 N2 B1 F2 61.2(16)
N1 N2 B1 F2 -116.1(10)
C8 N2 B1 O1 177.4(11)
N1 N2 B1 O1 0.0(10)
C23 N3 N4 C24 179.3(10)
C23 N3 N4 B2 -2.3(13)
C22 C17 C18 C19 -3(2)
C17 C18 C19 C20 4(2)
C18 C19 C20 C21 -1(2)
C19 C20 C21 C22 -1.7(18)
C18 C17 C22 C23 -172.5(12)
C18 C17 C22 C21 -0.2(18)
C20 C21 C22 C17 2.4(16)
C20 C21 C22 C23 175.1(10)
N4 N3 C23 O2 0.6(13)
N4 N3 C23 C22 -179.4(10)
B2 O2 C23 N3 1.6(15)
B2 O2 C23 C22 -178.5(11)
C17 C22 C23 N3 172.2(11)
C21 C22 C23 N3 0.0(16)
C17 C22 C23 O2 -7.7(16)
C21 C22 C23 O2 -179.9(10)
N3 N4 C24 C25 1.8(17)
B2 N4 C24 C25 -176.2(13)
N3 N4 C24 C32 -174.7(10)
B2 N4 C24 C32 7.3(19)
N4 C24 C25 C30 -178.6(11)
C32 C24 C25 C30 -1.8(12)
N4 C24 C25 C26 1.9(19)
C32 C24 C25 C26 178.7(11)
C30 C25 C26 C27 -1.2(16)
C24 C25 C26 C27 178.3(11)
C25 C26 C27 C28 1.5(19)
C26 C27 C28 C29 -3(2)
C27 C28 C29 C30 5(2)
C28 C29 C30 C25 -4.6(19)
C28 C29 C30 C31 175.1(13)
C26 C25 C30 C29 2.7(16)
C24 C25 C30 C29 -176.9(10)
C26 C25 C30 C31 -177.0(10)
C24 C25 C30 C31 3.4(13)
C29 C30 C31 C32 176.8(12)
C25 C30 C31 C32 -3.5(13)
C30 C31 C32 C24 2.2(13)
N4 C24 C32 C31 176.8(10)
C25 C24 C32 C31 -0.4(13)
C23 O2 B2 F3 118.6(12)
C23 O2 B2 F4 -113.5(11)
C23 O2 B2 N4 -2.6(14)
C24 N4 B2 F3 59.4(19)
N3 N4 B2 F3 -118.8(12)
C24 N4 B2 F4 -65.5(18)
N3 N4 B2 F4 116.3(11)
C24 N4 B2 O2 -178.8(11)
N3 N4 B2 O2 3.0(14)
